data_1010022
loop_
_publ_author_name
'Sillen, L G'
'Aurivillius, B'

_publ_section_title 'Oxide phases with a defect oxygen lattice'
_journal_coden_ASTM ZEKGAX
_journal_name_full
;
Zeitschrift fuer Kristallographie, Kristallgeometrie, Kristallphysik,
Kristallchemie (-144,1977)
;
_journal_page_first 483
_journal_page_last 495
_journal_volume 101
_journal_year 1939
_chemical_formula_structural 'Sr0.78 Bi2.22 O4'
_chemical_formula_sum 'Bi2.22 O4 Sr0.78'
_chemical_name_systematic 'Strontium bismuth oxide (.8/2.2/4)'
_symmetry_cell_setting trigonal
_symmetry_Int_Tables_number 166
_symmetry_space_group_name_H-M 'R -3 m HR'
_cell_angle_alpha 90
_cell_angle_beta 90
_cell_angle_gamma 120
_cell_formula_units_Z 3
_cell_length_a 3.97
_cell_length_b 3.97
_cell_length_c 28.59
_cell_volume 390.2
_cod_original_formula_sum 'Bi2.22 O4 Sr.78'
_cod_database_code 1010022

loop_
_symmetry_equiv_pos_as_xyz
x,y,z
-y,x-y,z
y-x,-x,z
-y,-x,z
x,x-y,z
y-x,y,z
-x,-y,-z
y,y-x,-z
x-y,x,-z
y,x,-z
-x,y-x,-z
x-y,-y,-z
1/3+x,2/3+y,1/3+z
2/3+x,1/3+y,2/3+z
1/3-y,2/3+x-y,1/3+z
2/3-y,1/3+x-y,2/3+z
1/3-x+y,2/3-x,1/3+z
2/3-x+y,1/3-x,2/3+z
1/3-y,2/3-x,1/3+z
2/3-y,1/3-x,2/3+z
1/3+x,2/3+x-y,1/3+z
2/3+x,1/3+x-y,2/3+z
1/3-x+y,2/3+y,1/3+z
2/3-x+y,1/3+y,2/3+z
1/3-x,2/3-y,1/3-z
2/3-x,1/3-y,2/3-z
1/3+y,2/3-x+y,1/3-z
2/3+y,1/3-x+y,2/3-z
1/3+x-y,2/3+x,1/3-z
2/3+x-y,1/3+x,2/3-z
1/3+y,2/3+x,1/3-z
2/3+y,1/3+x,2/3-z
1/3-x,2/3-x+y,1/3-z
2/3-x,1/3-x+y,2/3-z
1/3+x-y,2/3-y,1/3-z
2/3+x-y,1/3-y,2/3-z

loop_
_atom_site_label
_atom_site_type_symbol
_atom_site_symmetry_multiplicity
_atom_site_Wyckoff_symbol
_atom_site_fract_x
_atom_site_fract_y
_atom_site_fract_z
_atom_site_occupancy
_atom_site_attached_hydrogens
_atom_site_calc_flag
Sr1 Sr0 3 a 0. 0. 0. 0.78 0 d
Bi1 Bi0 3 a 0. 0. 0. 0.22 0 d
Bi2 Bi0 6 c 0. 0. 0.226 1. 0 d
O1 O0 6 c 0. 0. 0.135 0.67 0 d
O2 O0 6 c 0. 0. 0.308 0.67 0 d
O3 O0 6 c 0. 0. 0.413 0.67 0 d

loop_
_atom_type_symbol
_atom_type_oxidation_number
Sr0 0.000
Bi0 0.000
O0 0.000
